data_4032082
loop_
_publ_author_name
'Koseki, Yuta'
'Kitazawa, Kentaroh'
'Miyake, Masashi'
'Kochi, Takuya'
'Kakiuchi, Fumitoshi'

_publ_section_title
;
 Ruthenium-Catalyzed Ortho C-H Arylation of Aromatic Nitriles with
 Arylboronates and Observation of Partial Para Arylation.
;
_journal_name_full 'The Journal of organic chemistry'
_journal_paper_doi 10.1021/acs.joc.6b02623
_journal_year 2016
_chemical_formula_sum 'C22 H10 F9 N'
_chemical_formula_weight 459.31
_chemical_name_systematic
; 
 ? 
;
_space_group_IT_number 14
_symmetry_cell_setting monoclinic
_symmetry_space_group_name_Hall '-P 2yn'
_symmetry_space_group_name_H-M 'P 1 21/n 1'
_atom_sites_solution_hydrogens geom
_atom_sites_solution_primary direct
_atom_sites_solution_secondary difmap
_audit_creation_method SHELXL-97
_cell_angle_alpha 90.00
_cell_angle_beta 91.526(4)
_cell_angle_gamma 90.00
_cell_formula_units_Z 4
_cell_length_a 4.6541(6)
_cell_length_b 28.474(4)
_cell_length_c 14.0756(17)
_cell_measurement_reflns_used 8471
_cell_measurement_temperature 103(2)
_cell_measurement_theta_max 27.44
_cell_measurement_theta_min 3.21
_cell_volume 1864.6(4)
_computing_structure_refinement 'SHELXL-97 (Sheldrick, 1997)'
_computing_structure_solution 'SHELXS-97 (Sheldrick, 1990)'
_diffrn_ambient_temperature 103(2)
_diffrn_measured_fraction_theta_full 0.998
_diffrn_measured_fraction_theta_max 0.998
_diffrn_measurement_device_type 'Rigaku R-AXIS RAPID'
_diffrn_radiation_monochromator graphite
_diffrn_radiation_source 'fine-focus sealed tube'
_diffrn_radiation_type MoK\a
_diffrn_radiation_wavelength 0.71075
_diffrn_reflns_av_R_equivalents 0.1465
_diffrn_reflns_av_sigmaI/netI 0.0888
_diffrn_reflns_limit_h_max 5
_diffrn_reflns_limit_h_min -5
_diffrn_reflns_limit_k_max 33
_diffrn_reflns_limit_k_min -33
_diffrn_reflns_limit_l_max 16
_diffrn_reflns_limit_l_min -16
_diffrn_reflns_number 22313
_diffrn_reflns_theta_full 25.00
_diffrn_reflns_theta_max 25.00
_diffrn_reflns_theta_min 3.21
_exptl_absorpt_coefficient_mu 0.159
_exptl_absorpt_correction_T_max 0.9843
_exptl_absorpt_correction_T_min 0.9246
_exptl_absorpt_correction_type multi-scan
_exptl_absorpt_process_details
;
Higashi, T. (1995). Program for Absorption Correction.
Rigaku Corporation, Tokyo, Japan
;
_exptl_crystal_colour colorless
_exptl_crystal_density_diffrn 1.636
_exptl_crystal_density_method 'not measured'
_exptl_crystal_description platelet
_exptl_crystal_F_000 920
_exptl_crystal_size_max 0.50
_exptl_crystal_size_mid 0.10
_exptl_crystal_size_min 0.10
_refine_diff_density_max 0.234
_refine_diff_density_min -0.274
_refine_diff_density_rms 0.060
_refine_ls_extinction_method none
_refine_ls_goodness_of_fit_ref 0.981
_refine_ls_hydrogen_treatment constr
_refine_ls_matrix_type full
_refine_ls_number_parameters 289
_refine_ls_number_reflns 3291
_refine_ls_number_restraints 0
_refine_ls_restrained_S_all 0.981
_refine_ls_R_factor_all 0.1190
_refine_ls_R_factor_gt 0.0613
_refine_ls_shift/su_max 0.000
_refine_ls_shift/su_mean 0.000
_refine_ls_structure_factor_coef Fsqd
_refine_ls_weighting_details 'calc w=1/[\s^2^(Fo^2^)+(0.0602P)^2^+0.0000P] where P=(Fo^2^+2Fc^2^)/3'
_refine_ls_weighting_scheme calc
_refine_ls_wR_factor_gt 0.1136
_refine_ls_wR_factor_ref 0.1329
_reflns_number_gt 1941
_reflns_number_total 3291
_reflns_threshold_expression >2sigma(I)
_cod_data_source_file jo6b02623_si_002.cif
_cod_data_source_block 5ab
_cod_depositor_comments
;
The following automatic conversions were performed:
'_atom_site_symetry_multiplicity' tag replaced with
'_atom_site_symmetry_multiplicity' tag as specified in the
replacement file
'/usr/data/users/saulius/crontab/automatic-downloads/rss-feeds/ACS/lib/lists/replacement-tags.lst'.

Automatic conversion script
Id: cif_correct_tags 4268 2015-11-12 08:31:59Z antanas 
;
_cod_original_sg_symbol_H-M P21/n
_cod_database_code 4032082

loop_
_symmetry_equiv_pos_as_xyz
'x, y, z'
'-x+1/2, y+1/2, -z+1/2'
'-x, -y, -z'
'x-1/2, -y-1/2, z-1/2'

loop_
_atom_site_label
_atom_site_type_symbol
_atom_site_fract_x
_atom_site_fract_y
_atom_site_fract_z
_atom_site_U_iso_or_equiv
_atom_site_adp_type
_atom_site_occupancy
_atom_site_symmetry_multiplicity
_atom_site_calc_flag
_atom_site_refinement_flags
N1 N 0.7313(7) 0.23558(10) 0.9672(2) 0.0410(8) Uani 1 1 d .
C1 C 0.8963(8) 0.22081(11) 1.0218(3) 0.0311(9) Uani 1 1 d .
C2 C 1.1005(7) 0.20177(11) 1.0916(2) 0.0267(8) Uani 1 1 d .
C3 C 1.1791(7) 0.15435(12) 1.0863(2) 0.0274(8) Uani 1 1 d .
C4 C 1.3647(7) 0.13627(11) 1.1562(2) 0.0276(8) Uani 1 1 d .
H1 H 1.4198 0.1042 1.1522 0.033 Uiso 1 1 calc R
C5 C 1.4735(7) 0.16314(11) 1.2317(2) 0.0261(8) Uani 1 1 d .
C6 C 1.3909(7) 0.21035(11) 1.2357(2) 0.0280(8) Uani 1 1 d .
H2 H 1.4607 0.2294 1.2866 0.034 Uiso 1 1 calc R
C7 C 1.2101(7) 0.22963(11) 1.1670(2) 0.0266(8) Uani 1 1 d .
C8 C 1.0579(7) 0.12198(11) 1.0116(2) 0.0265(8) Uani 1 1 d .
C9 C 1.0725(8) 0.13210(12) 0.9142(2) 0.0328(9) Uani 1 1 d .
H3 H 1.1648 0.1600 0.8940 0.039 Uiso 1 1 calc R
C10 C 0.9533(8) 0.10170(12) 0.8474(2) 0.0325(9) Uani 1 1 d .
H4 H 0.9617 0.1090 0.7817 0.039 Uiso 1 1 calc R
C11 C 0.8210(8) 0.06047(11) 0.8764(2) 0.0286(8) Uani 1 1 d .
C12 C 0.8118(7) 0.04981(12) 0.9731(2) 0.0302(9) Uani 1 1 d .
H5 H 0.7226 0.0217 0.9934 0.036 Uiso 1 1 calc R
C13 C 0.9323(7) 0.08022(11) 1.0391(2) 0.0278(8) Uani 1 1 d .
H6 H 0.9292 0.0724 1.1047 0.033 Uiso 1 1 calc R
C14 C 0.6913(8) 0.02726(12) 0.8050(3) 0.0330(9) Uani 1 1 d .
F1 F 0.5521(5) 0.04913(7) 0.73402(14) 0.0456(6) Uani 1 1 d .
F2 F 0.5058(5) -0.00303(7) 0.84333(14) 0.0468(6) Uani 1 1 d .
F3 F 0.8923(5) 0.00047(7) 0.76385(14) 0.0466(6) Uani 1 1 d .
C15 C 1.6691(7) 0.14227(11) 1.3066(2) 0.0274(8) Uani 1 1 d .
C16 C 1.6735(8) 0.09361(11) 1.3214(2) 0.0298(9) Uani 1 1 d .
H7 H 1.5545 0.0740 1.2826 0.036 Uiso 1 1 calc R
C17 C 1.8480(8) 0.07364(12) 1.3917(2) 0.0310(9) Uani 1 1 d .
H8 H 1.8506 0.0405 1.4001 0.037 Uiso 1 1 calc R
C18 C 2.0189(7) 0.10213(12) 1.4496(2) 0.0267(8) Uani 1 1 d .
C19 C 2.0196(7) 0.15029(12) 1.4357(2) 0.0285(8) Uani 1 1 d .
H9 H 2.1386 0.1698 1.4748 0.034 Uiso 1 1 calc R
C20 C 1.8464(8) 0.17001(12) 1.3646(2) 0.0290(9) Uani 1 1 d .
H10 H 1.8488 0.2031 1.3554 0.035 Uiso 1 1 calc R
C21 C 2.1882(8) 0.08083(13) 1.5307(3) 0.0338(9) Uani 1 1 d .
F4 F 2.3015(5) 0.03891(7) 1.50930(14) 0.0447(6) Uani 1 1 d .
F5 F 2.0219(5) 0.07302(9) 1.60620(14) 0.0552(7) Uani 1 1 d .
F6 F 2.4055(5) 0.10791(7) 1.56199(14) 0.0447(6) Uani 1 1 d .
C22 C 1.1282(8) 0.28074(12) 1.1735(2) 0.0300(8) Uani 1 1 d .
F7 F 0.8434(5) 0.28653(7) 1.18174(16) 0.0484(6) Uani 1 1 d .
F8 F 1.1979(5) 0.30454(7) 1.09567(15) 0.0462(6) Uani 1 1 d .
F9 F 1.2538(5) 0.30236(7) 1.24696(15) 0.0461(6) Uani 1 1 d .

loop_
_atom_site_aniso_label
_atom_site_aniso_U_11
_atom_site_aniso_U_22
_atom_site_aniso_U_33
_atom_site_aniso_U_23
_atom_site_aniso_U_13
_atom_site_aniso_U_12
N1 0.051(2) 0.0308(18) 0.0404(19) -0.0021(16) -0.0093(17) 0.0090(16)
C1 0.039(2) 0.0196(18) 0.034(2) -0.0058(17) 0.0036(19) -0.0024(17)
C2 0.028(2) 0.0261(19) 0.0259(19) 0.0035(16) 0.0018(16) 0.0040(16)
C3 0.028(2) 0.0282(19) 0.0261(19) 0.0014(16) 0.0010(17) 0.0018(16)
C4 0.033(2) 0.0221(18) 0.0284(19) 0.0013(16) 0.0047(17) 0.0008(16)
C5 0.025(2) 0.027(2) 0.0262(19) -0.0019(16) 0.0009(16) -0.0006(16)
C6 0.031(2) 0.0255(19) 0.0278(19) -0.0032(16) 0.0040(17) -0.0023(16)
C7 0.027(2) 0.0230(18) 0.0303(19) 0.0018(16) 0.0011(16) -0.0042(16)
C8 0.026(2) 0.0233(18) 0.030(2) -0.0007(16) -0.0020(16) 0.0057(16)
C9 0.041(2) 0.026(2) 0.032(2) 0.0018(17) 0.0025(18) 0.0016(17)
C10 0.042(3) 0.029(2) 0.0267(19) 0.0025(17) -0.0015(18) 0.0039(18)
C11 0.027(2) 0.0249(19) 0.033(2) 0.0013(16) -0.0015(17) 0.0075(16)
C12 0.029(2) 0.030(2) 0.032(2) 0.0016(17) -0.0053(17) 0.0026(16)
C13 0.027(2) 0.029(2) 0.0274(19) 0.0022(16) -0.0024(16) 0.0005(16)
C14 0.035(2) 0.032(2) 0.032(2) -0.0019(18) -0.0042(19) 0.0009(18)
F1 0.0550(15) 0.0439(13) 0.0369(13) 0.0011(11) -0.0159(11) 0.0035(11)
F2 0.0538(16) 0.0489(13) 0.0376(12) -0.0038(11) -0.0015(11) -0.0210(11)
F3 0.0463(15) 0.0456(13) 0.0477(13) -0.0194(11) -0.0024(12) 0.0075(11)
C15 0.027(2) 0.0291(19) 0.0263(18) -0.0014(17) 0.0029(16) -0.0026(17)
C16 0.036(2) 0.0257(19) 0.0276(19) -0.0060(16) -0.0034(17) -0.0071(17)
C17 0.037(2) 0.0250(19) 0.031(2) 0.0020(16) 0.0004(18) 0.0040(17)
C18 0.026(2) 0.0284(19) 0.0262(18) -0.0004(16) 0.0028(16) 0.0008(16)
C19 0.030(2) 0.028(2) 0.0267(19) -0.0019(16) -0.0027(17) -0.0020(16)
C20 0.034(2) 0.0223(18) 0.030(2) 0.0002(16) 0.0045(18) -0.0011(16)
C21 0.033(2) 0.034(2) 0.034(2) 0.0031(18) 0.0003(19) 0.0000(18)
F4 0.0534(15) 0.0297(12) 0.0505(14) 0.0048(10) -0.0081(12) 0.0083(11)
F5 0.0452(15) 0.0867(18) 0.0339(12) 0.0205(12) 0.0037(11) 0.0053(13)
F6 0.0424(14) 0.0366(12) 0.0542(14) 0.0034(11) -0.0171(11) -0.0041(11)
C22 0.034(2) 0.0237(19) 0.032(2) 0.0005(17) 0.0000(18) 0.0021(17)
F7 0.0330(14) 0.0296(11) 0.0830(17) -0.0063(11) 0.0071(12) 0.0039(10)
F8 0.0650(16) 0.0277(11) 0.0462(13) 0.0085(10) 0.0097(12) 0.0047(11)
F9 0.0619(16) 0.0253(12) 0.0502(14) -0.0078(10) -0.0144(12) 0.0049(11)

loop_
_atom_type_symbol
_atom_type_description
_atom_type_scat_dispersion_real
_atom_type_scat_dispersion_imag
_atom_type_scat_source
C C 0.0033 0.0016 'International Tables Vol C Tables 4.2.6.8 and 6.1.1.4'
H H 0.0000 0.0000 'International Tables Vol C Tables 4.2.6.8 and 6.1.1.4'
F F 0.0171 0.0103 'International Tables Vol C Tables 4.2.6.8 and 6.1.1.4'
N N 0.0061 0.0033 'International Tables Vol C Tables 4.2.6.8 and 6.1.1.4'

loop_
_geom_angle_atom_site_label_1
_geom_angle_atom_site_label_2
_geom_angle_atom_site_label_3
_geom_angle
N1 C1 C2 179.0(4)
C3 C2 C7 119.5(3)
C3 C2 C1 119.4(3)
C7 C2 C1 121.1(3)
C4 C3 C2 118.5(3)
C4 C3 C8 118.9(3)
C2 C3 C8 122.4(3)
C3 C4 C5 122.8(3)
C3 C4 H1 118.6
C5 C4 H1 118.6
C4 C5 C6 117.6(3)
C4 C5 C15 121.4(3)
C6 C5 C15 121.0(3)
C7 C6 C5 121.2(3)
C7 C6 H2 119.4
C5 C6 H2 119.4
C6 C7 C2 120.4(3)
C6 C7 C22 119.5(3)
C2 C7 C22 120.1(3)
C13 C8 C9 118.7(3)
C13 C8 C3 119.1(3)
C9 C8 C3 122.2(3)
C10 C9 C8 120.4(3)
C10 C9 H3 119.8
C8 C9 H3 119.8
C9 C10 C11 120.1(3)
C9 C10 H4 119.9
C11 C10 H4 119.9
C10 C11 C12 119.6(3)
C10 C11 C14 120.7(3)
C12 C11 C14 119.7(3)
C13 C12 C11 119.9(3)
C13 C12 H5 120.1
C11 C12 H5 120.1
C12 C13 C8 121.3(3)
C12 C13 H6 119.4
C8 C13 H6 119.4
F1 C14 F2 107.3(3)
F1 C14 F3 105.8(3)
F2 C14 F3 105.6(3)
F1 C14 C11 112.8(3)
F2 C14 C11 112.8(3)
F3 C14 C11 111.9(3)
C20 C15 C16 117.9(3)
C20 C15 C5 121.9(3)
C16 C15 C5 120.2(3)
C17 C16 C15 121.2(3)
C17 C16 H7 119.4
C15 C16 H7 119.4
C16 C17 C18 119.8(3)
C16 C17 H8 120.1
C18 C17 H8 120.1
C19 C18 C17 120.0(3)
C19 C18 C21 120.3(3)
C17 C18 C21 119.6(3)
C18 C19 C20 119.9(3)
C18 C19 H9 120.0
C20 C19 H9 120.0
C19 C20 C15 121.2(3)
C19 C20 H10 119.4
C15 C20 H10 119.4
F6 C21 F4 106.8(3)
F6 C21 F5 106.3(3)
F4 C21 F5 105.5(3)
F6 C21 C18 113.3(3)
F4 C21 C18 113.0(3)
F5 C21 C18 111.5(3)
F9 C22 F8 107.0(3)
F9 C22 F7 106.9(3)
F8 C22 F7 105.7(3)
F9 C22 C7 112.9(3)
F8 C22 C7 111.9(3)
F7 C22 C7 112.0(3)

loop_
_geom_bond_atom_site_label_1
_geom_bond_atom_site_label_2
_geom_bond_distance
N1 C1 1.151(4)
C1 C2 1.454(5)
C2 C3 1.401(4)
C2 C7 1.410(4)
C3 C4 1.390(4)
C3 C8 1.497(5)
C4 C5 1.394(4)
C4 H1 0.9500
C5 C6 1.399(4)
C5 C15 1.498(5)
C6 C7 1.379(5)
C6 H2 0.9500
C7 C22 1.508(5)
C8 C13 1.385(4)
C8 C9 1.405(4)
C9 C10 1.383(5)
C9 H3 0.9500
C10 C11 1.392(5)
C10 H4 0.9500
C11 C12 1.397(5)
C11 C14 1.496(5)
C12 C13 1.378(5)
C12 H5 0.9500
C13 H6 0.9500
C14 F1 1.331(4)
C14 F2 1.344(4)
C14 F3 1.349(4)
C15 C20 1.391(5)
C15 C16 1.401(4)
C16 C17 1.385(5)
C16 H7 0.9500
C17 C18 1.386(5)
C17 H8 0.9500
C18 C19 1.385(5)
C18 C21 1.498(5)
C19 C20 1.387(5)
C19 H9 0.9500
C20 H10 0.9500
C21 F6 1.337(4)
C21 F4 1.343(4)
C21 F5 1.349(4)
C22 F9 1.326(4)
C22 F8 1.336(4)
C22 F7 1.344(4)

loop_
_geom_torsion_atom_site_label_1
_geom_torsion_atom_site_label_2
_geom_torsion_atom_site_label_3
_geom_torsion_atom_site_label_4
_geom_torsion
N1 C1 C2 C3 77(23)
N1 C1 C2 C7 -100(23)
C7 C2 C3 C4 -0.2(5)
C1 C2 C3 C4 -177.2(3)
C7 C2 C3 C8 176.3(3)
C1 C2 C3 C8 -0.7(5)
C2 C3 C4 C5 0.7(5)
C8 C3 C4 C5 -175.9(3)
C3 C4 C5 C6 -0.4(5)
C3 C4 C5 C15 178.9(3)
C4 C5 C6 C7 -0.4(5)
C15 C5 C6 C7 -179.8(3)
C5 C6 C7 C2 1.0(5)
C5 C6 C7 C22 -179.5(3)
C3 C2 C7 C6 -0.6(5)
C1 C2 C7 C6 176.3(3)
C3 C2 C7 C22 179.8(3)
C1 C2 C7 C22 -3.2(5)
C4 C3 C8 C13 49.9(5)
C2 C3 C8 C13 -126.6(4)
C4 C3 C8 C9 -128.7(4)
C2 C3 C8 C9 54.8(5)
C13 C8 C9 C10 2.5(5)
C3 C8 C9 C10 -178.8(3)
C8 C9 C10 C11 -0.8(5)
C9 C10 C11 C12 -0.6(5)
C9 C10 C11 C14 -180.0(3)
C10 C11 C12 C13 0.3(5)
C14 C11 C12 C13 179.7(3)
C11 C12 C13 C8 1.5(5)
C9 C8 C13 C12 -2.8(5)
C3 C8 C13 C12 178.4(3)
C10 C11 C14 F1 -40.5(5)
C12 C11 C14 F1 140.1(3)
C10 C11 C14 F2 -162.3(3)
C12 C11 C14 F2 18.3(5)
C10 C11 C14 F3 78.7(4)
C12 C11 C14 F3 -100.7(4)
C4 C5 C15 C20 160.1(3)
C6 C5 C15 C20 -20.5(5)
C4 C5 C15 C16 -21.2(5)
C6 C5 C15 C16 158.1(3)
C20 C15 C16 C17 0.1(5)
C5 C15 C16 C17 -178.6(3)
C15 C16 C17 C18 1.0(5)
C16 C17 C18 C19 -1.5(5)
C16 C17 C18 C21 174.8(3)
C17 C18 C19 C20 0.8(5)
C21 C18 C19 C20 -175.4(3)
C18 C19 C20 C15 0.3(5)
C16 C15 C20 C19 -0.8(5)
C5 C15 C20 C19 177.9(3)
C19 C18 C21 F6 -23.2(5)
C17 C18 C21 F6 160.6(3)
C19 C18 C21 F4 -144.7(3)
C17 C18 C21 F4 39.0(5)
C19 C18 C21 F5 96.7(4)
C17 C18 C21 F5 -79.6(4)
C6 C7 C22 F9 2.0(5)
C2 C7 C22 F9 -178.5(3)
C6 C7 C22 F8 122.7(3)
C2 C7 C22 F8 -57.7(4)
C6 C7 C22 F7 -118.8(3)
C2 C7 C22 F7 60.7(4)
